data_4033127
loop_
_publ_author_name
'Wang, Zhi-Peng'
'Li, Zi-Rui'
'Wu, Qi'
'Peng, Xiao-Jiao'
'Shao, Pan-Lin'
'He, Yun'

_publ_section_title
;
 Enantioselective Synthesis of Alkylthioetherpyrrolidine Derivatives via
 [3+2] Cycloaddition of \a-Thioacrylates with Isocyanoacetates.
;
_journal_issue 23
_journal_name_full 'The Journal of organic chemistry'
_journal_page_first 12869
_journal_page_last 12876
_journal_paper_doi 10.1021/acs.joc.7b02266
_journal_volume 82
_journal_year 2017
_chemical_absolute_configuration ad
_chemical_formula_sum 'C21 H15 Cl N2 O6'
_chemical_formula_weight 426.80
_space_group_crystal_system orthorhombic
_space_group_IT_number 19
_space_group_name_Hall 'P 2ac 2ab'
_space_group_name_H-M_alt 'P 21 21 21'
_symmetry_space_group_name_Hall 'P 2ac 2ab'
_symmetry_space_group_name_H-M 'P 21 21 21'
_atom_sites_solution_hydrogens geom
_audit_creation_method SHELXL-2014/7
_cell_angle_alpha 90
_cell_angle_beta 90
_cell_angle_gamma 90
_cell_formula_units_Z 4
_cell_length_a 7.2342(2)
_cell_length_b 7.6993(2)
_cell_length_c 34.2572(7)
_cell_measurement_reflns_used 7253
_cell_measurement_temperature 298(2)
_cell_measurement_theta_max 27.9100
_cell_measurement_theta_min 3.5420
_cell_volume 1908.07(8)
_computing_structure_refinement 'SHELXL-2014/7 (Sheldrick, 2014)'
_diffrn_ambient_temperature 298(2)
_diffrn_detector_area_resol_mean 16.0892
_diffrn_measured_fraction_theta_full 0.997
_diffrn_measured_fraction_theta_max 0.940
_diffrn_measurement_device_type 'SuperNova, Single source at offset, Eos'
_diffrn_measurement_method '\w scans'
_diffrn_radiation_type MoK\a
_diffrn_radiation_wavelength 0.71073
_diffrn_reflns_av_R_equivalents 0.0318
_diffrn_reflns_av_unetI/netI 0.0318
_diffrn_reflns_Laue_measured_fraction_full 0.997
_diffrn_reflns_Laue_measured_fraction_max 0.940
_diffrn_reflns_limit_h_max 9
_diffrn_reflns_limit_h_min -9
_diffrn_reflns_limit_k_max 10
_diffrn_reflns_limit_k_min -10
_diffrn_reflns_limit_l_max 45
_diffrn_reflns_limit_l_min -46
_diffrn_reflns_number 21376
_diffrn_reflns_point_group_measured_fraction_full 0.998
_diffrn_reflns_point_group_measured_fraction_max 0.902
_diffrn_reflns_theta_full 25.242
_diffrn_reflns_theta_max 29.086
_diffrn_reflns_theta_min 3.334
_diffrn_source 'SuperNova (Mo) X-ray Source'
_exptl_absorpt_coefficient_mu 0.244
_exptl_absorpt_correction_T_max 1.00000
_exptl_absorpt_correction_T_min 0.95151
_exptl_absorpt_correction_type multi-scan
_exptl_absorpt_process_details
;
CrysAlisPro, Agilent Technologies,
Version 1.171.37.35 (release 13-08-2014 CrysAlis171 .NET)
(compiled Aug 13 2014,18:06:01)
Empirical absorption correction using spherical harmonics,
 implemented in SCALE3 ABSPACK scaling algorithm.
;
_exptl_crystal_colour Colorless
_exptl_crystal_density_diffrn 1.486
_exptl_crystal_description Block
_exptl_crystal_F_000 880
_exptl_crystal_size_max 0.100
_exptl_crystal_size_mid 0.100
_exptl_crystal_size_min 0.100
_refine_diff_density_max 0.184
_refine_diff_density_min -0.238
_refine_diff_density_rms 0.039
_refine_ls_abs_structure_details
;
 Flack x determined using 1236 quotients [(I+)-(I-)]/[(I+)+(I-)]
 (Parsons, Flack and Wagner, Acta Cryst. B69 (2013) 249-259).
;
_refine_ls_abs_structure_Flack -0.05(3)
_refine_ls_extinction_method none
_refine_ls_goodness_of_fit_ref 1.091
_refine_ls_hydrogen_treatment constr
_refine_ls_matrix_type full
_refine_ls_number_parameters 272
_refine_ls_number_reflns 4618
_refine_ls_number_restraints 0
_refine_ls_restrained_S_all 1.091
_refine_ls_R_factor_all 0.0614
_refine_ls_R_factor_gt 0.0457
_refine_ls_shift/su_max 0.000
_refine_ls_shift/su_mean 0.000
_refine_ls_structure_factor_coef Fsqd
_refine_ls_weighting_details 'w=1/[\s^2^(Fo^2^)+(0.0279P)^2^+0.7474P] where P=(Fo^2^+2Fc^2^)/3'
_refine_ls_weighting_scheme calc
_refine_ls_wR_factor_gt 0.0910
_refine_ls_wR_factor_ref 0.0965
_reflns_Friedel_coverage 0.661
_reflns_Friedel_fraction_full 1.000
_reflns_Friedel_fraction_max 0.850
_reflns_number_gt 3771
_reflns_number_total 4618
_reflns_threshold_expression 'I > 2\s(I)'
_cod_data_source_file jo7b02266_si_003.cif
_cod_data_source_block shelx
_cod_depositor_comments 'Adding full bibliography for 4033126--4033127.cif.'
_cod_database_code 4033127
_shelx_shelxl_version_number 2014/7
_shelx_space_group_comment
;
The symmetry employed for this shelxl refinement is uniquely defined
by the following loop, which should always be used as a source of
symmetry information in preference to the above space-group names.
They are only intended as comments.
;
_shelx_estimated_absorpt_t_min 0.976
_shelx_estimated_absorpt_t_max 0.976

loop_
_space_group_symop_operation_xyz
'x, y, z'
'-x+1/2, -y, z+1/2'
'x+1/2, -y+1/2, -z'
'-x, y+1/2, -z+1/2'

loop_
_atom_site_label
_atom_site_type_symbol
_atom_site_fract_x
_atom_site_fract_y
_atom_site_fract_z
_atom_site_U_iso_or_equiv
_atom_site_adp_type
_atom_site_occupancy
_atom_site_site_symmetry_order
_atom_site_calc_flag
_atom_site_refinement_flags_posn
_atom_site_refinement_flags_adp
Cl1 Cl 0.35290(14) 0.72651(17) 0.18761(3) 0.0729(3) Uani 1 1 d . .
O4 O 0.9808(3) 0.6733(3) 0.42015(5) 0.0419(5) Uani 1 1 d . .
O1 O 0.6437(3) 0.7154(3) 0.34394(6) 0.0516(6) Uani 1 1 d . .
O5 O 1.0020(4) 1.0906(3) 0.46626(6) 0.0531(6) Uani 1 1 d . .
O3 O 1.0078(4) 0.5120(3) 0.36614(6) 0.0521(6) Uani 1 1 d . .
O6 O 1.2684(3) 0.9452(3) 0.46043(6) 0.0505(6) Uani 1 1 d . .
N1 N 0.9286(3) 0.8092(3) 0.32225(6) 0.0356(6) Uani 1 1 d . .
O2 O 1.1607(3) 0.9158(4) 0.28224(6) 0.0551(7) Uani 1 1 d . .
N2 N 1.2766(4) 0.9830(4) 0.38175(7) 0.0444(7) Uani 1 1 d . .
C9 C 1.0118(4) 0.8258(4) 0.36114(7) 0.0326(6) Uani 1 1 d . .
C6 C 0.8604(4) 0.8336(4) 0.25687(8) 0.0345(6) Uani 1 1 d . .
C16 C 1.0082(5) 1.0725(4) 0.50745(8) 0.0415(7) Uani 1 1 d . .
C5 C 0.7043(4) 0.7706(4) 0.27503(7) 0.0352(7) Uani 1 1 d . .
C10 C 0.9946(4) 0.6500(4) 0.38196(7) 0.0329(6) Uani 1 1 d . .
C7 C 0.7439(4) 0.7581(4) 0.31761(8) 0.0362(7) Uani 1 1 d . .
C1 C 0.5501(5) 0.7654(5) 0.21494(9) 0.0444(8) Uani 1 1 d . .
C8 C 1.0074(5) 0.8608(4) 0.28665(8) 0.0363(7) Uani 1 1 d . .
C18 C 1.0315(5) 1.2203(5) 0.52905(9) 0.0504(9) Uani 1 1 d . .
H18 H 1.0466 1.3275 0.5169 0.060 Uiso 1 1 calc R U
C2 C 0.7046(5) 0.8295(5) 0.19617(8) 0.0451(8) Uani 1 1 d . .
H2 H 0.7016 0.8500 0.1694 0.054 Uiso 1 1 calc R U
C12 C 1.2202(4) 0.8631(4) 0.35959(8) 0.0378(7) Uani 1 1 d . .
H12 H 1.2998 0.8014 0.3434 0.045 Uiso 1 1 calc R U
C15 C 1.1435(5) 1.0200(4) 0.44601(8) 0.0383(7) Uani 1 1 d . .
C19 C 0.9886(6) 0.9017(5) 0.56484(9) 0.0518(9) Uani 1 1 d . .
H19 H 0.9746 0.7944 0.5769 0.062 Uiso 1 1 calc R U
C3 C 0.5444(4) 0.7344(5) 0.25482(8) 0.0416(7) Uani 1 1 d . .
H3 H 0.4392 0.6917 0.2671 0.050 Uiso 1 1 calc R U
C4 C 0.8644(5) 0.8631(5) 0.21724(8) 0.0441(8) Uani 1 1 d . .
H4 H 0.9705 0.9042 0.2050 0.053 Uiso 1 1 calc R U
C21 C 1.0125(5) 1.0477(5) 0.58698(9) 0.0499(9) Uani 1 1 d . .
H21 H 1.0157 1.0391 0.6141 0.060 Uiso 1 1 calc R U
C13 C 0.9437(5) 0.9835(4) 0.38423(8) 0.0388(8) Uani 1 1 d . .
H13A H 0.8559 0.9491 0.4042 0.047 Uiso 1 1 calc R U
H13B H 0.8857 1.0678 0.3671 0.047 Uiso 1 1 calc R U
C17 C 0.9851(5) 0.9129(5) 0.52447(9) 0.0502(8) Uani 1 1 d . .
H17 H 0.9676 0.8142 0.5093 0.060 Uiso 1 1 calc R U
C14 C 1.1208(5) 1.0582(4) 0.40266(8) 0.0414(7) Uani 1 1 d . .
H14 H 1.1219 1.1844 0.3988 0.050 Uiso 1 1 calc R U
C11 C 0.9850(6) 0.5190(4) 0.44430(9) 0.0502(9) Uani 1 1 d . .
H11A H 0.9119 0.4295 0.4323 0.075 Uiso 1 1 calc R U
H11B H 0.9355 0.5455 0.4696 0.075 Uiso 1 1 calc R U
H11C H 1.1102 0.4795 0.4470 0.075 Uiso 1 1 calc R U
C20 C 1.0320(6) 1.2067(5) 0.56946(9) 0.0549(10) Uani 1 1 d . .
H20 H 1.0456 1.3058 0.5847 0.066 Uiso 1 1 calc R U

loop_
_atom_site_aniso_label
_atom_site_aniso_U_11
_atom_site_aniso_U_22
_atom_site_aniso_U_33
_atom_site_aniso_U_23
_atom_site_aniso_U_13
_atom_site_aniso_U_12
Cl1 0.0631(6) 0.1077(9) 0.0478(5) 0.0055(6) -0.0258(4) -0.0219(6)
O4 0.0617(14) 0.0419(12) 0.0220(9) 0.0025(8) 0.0004(10) 0.0000(12)
O1 0.0413(12) 0.0847(18) 0.0287(10) 0.0114(11) 0.0053(9) -0.0053(14)
O5 0.0652(15) 0.0697(16) 0.0244(10) 0.0007(10) -0.0014(11) 0.0248(15)
O3 0.0794(19) 0.0432(13) 0.0339(11) -0.0067(10) 0.0016(13) 0.0082(14)
O6 0.0543(15) 0.0626(16) 0.0346(11) 0.0014(11) -0.0026(11) 0.0115(13)
N1 0.0345(13) 0.0521(16) 0.0201(10) 0.0017(10) -0.0013(9) -0.0004(12)
O2 0.0437(14) 0.0875(19) 0.0342(12) 0.0107(12) 0.0006(10) -0.0202(14)
N2 0.0483(16) 0.0557(17) 0.0293(13) 0.0004(12) 0.0005(12) -0.0109(14)
C9 0.0352(15) 0.0423(16) 0.0203(12) -0.0016(12) 0.0001(11) 0.0040(15)
C6 0.0388(16) 0.0404(16) 0.0244(12) 0.0008(12) -0.0018(12) -0.0018(15)
C16 0.0464(18) 0.0538(19) 0.0245(13) 0.0003(13) 0.0011(14) 0.0104(18)
C5 0.0374(15) 0.0430(17) 0.0251(12) 0.0007(13) 0.0004(11) 0.0025(15)
C10 0.0323(15) 0.0422(16) 0.0241(12) -0.0017(12) 0.0002(12) 0.0026(15)
C7 0.0379(16) 0.0460(17) 0.0248(13) 0.0055(13) 0.0012(12) 0.0027(15)
C1 0.0442(18) 0.054(2) 0.0351(15) -0.0026(16) -0.0124(13) -0.0020(17)
C8 0.0415(17) 0.0434(17) 0.0240(13) 0.0019(12) 0.0012(13) -0.0012(16)
C18 0.069(2) 0.0425(18) 0.0398(16) 0.0014(14) 0.0044(16) 0.0176(19)
C2 0.057(2) 0.055(2) 0.0235(14) 0.0033(14) -0.0034(13) -0.0029(18)
C12 0.0371(16) 0.053(2) 0.0234(13) 0.0017(14) -0.0011(12) 0.0038(15)
C15 0.0523(19) 0.0332(16) 0.0293(14) -0.0051(12) -0.0027(15) -0.0006(15)
C19 0.057(2) 0.061(2) 0.0377(16) 0.0094(16) 0.0066(16) -0.007(2)
C3 0.0374(17) 0.054(2) 0.0330(14) 0.0039(15) -0.0009(12) -0.0046(16)
C4 0.0488(19) 0.059(2) 0.0244(13) 0.0057(14) 0.0019(14) -0.0063(18)
C21 0.051(2) 0.071(2) 0.0278(14) 0.0011(16) 0.0039(15) 0.008(2)
C13 0.0469(19) 0.0424(17) 0.0270(14) 0.0011(13) -0.0041(13) 0.0142(15)
C17 0.059(2) 0.053(2) 0.0388(16) -0.0057(15) 0.0027(17) -0.0071(19)
C14 0.060(2) 0.0362(17) 0.0283(14) 0.0004(13) 0.0007(15) -0.0007(17)
C11 0.067(2) 0.0500(19) 0.0341(16) 0.0135(14) 0.0012(18) -0.005(2)
C20 0.068(2) 0.060(2) 0.0367(16) -0.0134(16) -0.0003(16) 0.015(2)

loop_
_atom_type_symbol
_atom_type_description
_atom_type_scat_dispersion_real
_atom_type_scat_dispersion_imag
_atom_type_scat_source
C C 0.0033 0.0016 'International Tables Vol C Tables 4.2.6.8 and 6.1.1.4'
H H 0.0000 0.0000 'International Tables Vol C Tables 4.2.6.8 and 6.1.1.4'
N N 0.0061 0.0033 'International Tables Vol C Tables 4.2.6.8 and 6.1.1.4'
O O 0.0106 0.0060 'International Tables Vol C Tables 4.2.6.8 and 6.1.1.4'
Cl Cl 0.1484 0.1585 'International Tables Vol C Tables 4.2.6.8 and 6.1.1.4'

loop_
_geom_angle_atom_site_label_1
_geom_angle_atom_site_label_2
_geom_angle_atom_site_label_3
_geom_angle
C10 O4 C11 116.8(2)
C15 O5 C16 116.6(3)
C7 N1 C8 111.6(2)
C7 N1 C9 121.2(2)
C8 N1 C9 126.7(2)
C12 N2 C14 109.7(3)
N1 C9 C13 114.0(2)
N1 C9 C10 108.2(2)
C13 C9 C10 115.7(2)
N1 C9 C12 112.8(2)
C13 C9 C12 100.7(3)
C10 C9 C12 105.1(2)
C4 C6 C5 121.4(3)
C4 C6 C8 129.6(3)
C5 C6 C8 109.0(2)
C18 C16 C17 122.0(3)
C18 C16 O5 117.4(3)
C17 C16 O5 120.5(3)
C3 C5 C6 122.2(3)
C3 C5 C7 129.9(3)
C6 C5 C7 107.9(2)
O3 C10 O4 125.0(3)
O3 C10 C9 124.5(2)
O4 C10 C9 110.2(2)
O1 C7 N1 124.5(3)
O1 C7 C5 129.5(3)
N1 C7 C5 106.0(2)
C2 C1 C3 122.9(3)
C2 C1 Cl1 118.5(2)
C3 C1 Cl1 118.6(3)
O2 C8 N1 125.9(3)
O2 C8 C6 128.7(3)
N1 C8 C6 105.4(3)
C16 C18 C20 118.5(3)
C16 C18 H18 120.8
C20 C18 H18 120.8
C1 C2 C4 119.9(3)
C1 C2 H2 120.0
C4 C2 H2 120.0
N2 C12 C9 115.6(3)
N2 C12 H12 122.2
C9 C12 H12 122.2
O6 C15 O5 124.2(3)
O6 C15 C14 125.8(3)
O5 C15 C14 109.9(3)
C21 C19 C17 120.3(3)
C21 C19 H19 119.8
C17 C19 H19 119.8
C5 C3 C1 115.8(3)
C5 C3 H3 122.1
C1 C3 H3 122.1
C6 C4 C2 117.7(3)
C6 C4 H4 121.1
C2 C4 H4 121.1
C19 C21 C20 120.3(3)
C19 C21 H21 119.9
C20 C21 H21 119.9
C9 C13 C14 103.9(2)
C9 C13 H13A 111.0
C14 C13 H13A 111.0
C9 C13 H13B 111.0
C14 C13 H13B 111.0
H13A C13 H13B 109.0
C16 C17 C19 118.6(3)
C16 C17 H17 120.7
C19 C17 H17 120.7
N2 C14 C15 108.6(3)
N2 C14 C13 107.1(2)
C15 C14 C13 114.7(3)
N2 C14 H14 108.8
C15 C14 H14 108.8
C13 C14 H14 108.8
O4 C11 H11A 109.5
O4 C11 H11B 109.5
H11A C11 H11B 109.5
O4 C11 H11C 109.5
H11A C11 H11C 109.5
H11B C11 H11C 109.5
C21 C20 C18 120.3(3)
C21 C20 H20 119.9
C18 C20 H20 119.9

loop_
_geom_bond_atom_site_label_1
_geom_bond_atom_site_label_2
_geom_bond_distance
Cl1 C1 1.732(3)
O4 C10 1.324(3)
O4 C11 1.448(4)
O1 C7 1.203(3)
O5 C15 1.351(4)
O5 C16 1.419(3)
O3 C10 1.196(3)
O6 C15 1.180(4)
N1 C7 1.402(4)
N1 C8 1.403(3)
N1 C9 1.468(3)
O2 C8 1.197(4)
N2 C12 1.263(4)
N2 C14 1.456(4)
C9 C13 1.531(4)
C9 C10 1.535(4)
C9 C12 1.536(4)
C6 C4 1.377(4)
C6 C5 1.378(4)
C6 C8 1.488(4)
C16 C18 1.368(5)
C16 C17 1.370(5)
C5 C3 1.377(4)
C5 C7 1.490(4)
C1 C2 1.381(5)
C1 C3 1.387(4)
C18 C20 1.388(4)
C18 H18 0.9300
C2 C4 1.387(5)
C2 H2 0.9300
C12 H12 0.9300
C15 C14 1.523(4)
C19 C21 1.367(5)
C19 C17 1.386(4)
C19 H19 0.9300
C3 H3 0.9300
C4 H4 0.9300
C21 C20 1.371(5)
C21 H21 0.9300
C13 C14 1.540(5)
C13 H13A 0.9700
C13 H13B 0.9700
C17 H17 0.9300
C14 H14 0.9800
C11 H11A 0.9600
C11 H11B 0.9600
C11 H11C 0.9600
C20 H20 0.9300

loop_
_geom_torsion_atom_site_label_1
_geom_torsion_atom_site_label_2
_geom_torsion_atom_site_label_3
_geom_torsion_atom_site_label_4
_geom_torsion
C7 N1 C9 C13 -72.4(4)
C8 N1 C9 C13 98.8(3)
C7 N1 C9 C10 57.8(3)
C8 N1 C9 C10 -131.0(3)
C7 N1 C9 C12 173.6(3)
C8 N1 C9 C12 -15.2(4)
C15 O5 C16 C18 113.2(4)
C15 O5 C16 C17 -68.9(5)
C4 C6 C5 C3 -0.2(5)
C8 C6 C5 C3 179.4(3)
C4 C6 C5 C7 -178.5(3)
C8 C6 C5 C7 1.1(4)
C11 O4 C10 O3 0.9(5)
C11 O4 C10 C9 -173.1(3)
N1 C9 C10 O3 36.2(4)
C13 C9 C10 O3 165.4(3)
C12 C9 C10 O3 -84.5(4)
N1 C9 C10 O4 -149.8(2)
C13 C9 C10 O4 -20.5(4)
C12 C9 C10 O4 89.5(3)
C8 N1 C7 O1 -176.7(3)
C9 N1 C7 O1 -4.3(5)
C8 N1 C7 C5 2.8(4)
C9 N1 C7 C5 175.2(3)
C3 C5 C7 O1 -1.1(6)
C6 C5 C7 O1 177.1(4)
C3 C5 C7 N1 179.5(3)
C6 C5 C7 N1 -2.3(4)
C7 N1 C8 O2 177.4(3)
C9 N1 C8 O2 5.5(5)
C7 N1 C8 C6 -2.1(3)
C9 N1 C8 C6 -174.0(3)
C4 C6 C8 O2 0.6(6)
C5 C6 C8 O2 -179.0(3)
C4 C6 C8 N1 -179.9(3)
C5 C6 C8 N1 0.6(3)
C17 C16 C18 C20 0.2(6)
O5 C16 C18 C20 178.0(3)
C3 C1 C2 C4 1.0(6)
Cl1 C1 C2 C4 179.6(3)
C14 N2 C12 C9 -1.5(4)
N1 C9 C12 N2 133.7(3)
C13 C9 C12 N2 11.9(3)
C10 C9 C12 N2 -108.7(3)
C16 O5 C15 O6 0.4(5)
C16 O5 C15 C14 -177.3(3)
C6 C5 C3 C1 -0.1(5)
C7 C5 C3 C1 177.8(3)
C2 C1 C3 C5 -0.3(5)
Cl1 C1 C3 C5 -178.9(3)
C5 C6 C4 C2 0.8(5)
C8 C6 C4 C2 -178.7(3)
C1 C2 C4 C6 -1.2(5)
C17 C19 C21 C20 0.5(6)
N1 C9 C13 C14 -137.0(3)
C10 C9 C13 C14 96.7(3)
C12 C9 C13 C14 -15.9(3)
C18 C16 C17 C19 -1.0(6)
O5 C16 C17 C19 -178.8(3)
C21 C19 C17 C16 0.7(6)
C12 N2 C14 C15 114.7(3)
C12 N2 C14 C13 -9.7(3)
O6 C15 C14 N2 1.5(5)
O5 C15 C14 N2 179.1(3)
O6 C15 C14 C13 121.3(4)
O5 C15 C14 C13 -61.2(4)
C9 C13 C14 N2 16.4(3)
C9 C13 C14 C15 -104.1(3)
C19 C21 C20 C18 -1.4(6)
C16 C18 C20 C21 1.1(6)
